data_7024774
loop_
_publ_author_name
'Yang, Jenny Y.'
'Bullock, R. Morris'
'Dougherty, William G.'
'Kassel, W. Scott'
'Twamley, Brendan'
'DuBois, Daniel L.'
'Rakowski DuBois, M.'

_publ_section_title
;
 Reduction of oxygen catalyzed by nickel diphosphine complexes with
 positioned pendant amines.
;
_journal_issue 12
_journal_name_full 'Dalton transactions (Cambridge, England : 2003)'
_journal_page_first 3001
_journal_page_last 3010
_journal_paper_doi 10.1039/b921245k
_journal_volume 39
_journal_year 2010
_chemical_formula_sum 'C18 H24 N2 Ni0.5 P2'
_chemical_formula_weight 359.69
_chemical_name_systematic
;
?
;
_space_group_IT_number 15
_symmetry_cell_setting monoclinic
_symmetry_space_group_name_Hall '-C 2yc'
_symmetry_space_group_name_H-M 'C 1 2/c 1'
_atom_sites_solution_hydrogens geom
_atom_sites_solution_primary direct
_atom_sites_solution_secondary difmap
_audit_creation_method SHELXL-97
_cell_angle_alpha 90.00
_cell_angle_beta 101.1210(10)
_cell_angle_gamma 90.00
_cell_formula_units_Z 8
_cell_length_a 9.7763(2)
_cell_length_b 19.7795(4)
_cell_length_c 19.0291(3)
_cell_measurement_reflns_used 7853
_cell_measurement_temperature 100(2)
_cell_measurement_theta_max 68.55
_cell_measurement_theta_min 4.47
_cell_volume 3610.57(12)
_computing_cell_refinement 'Bruker SAINT'
_computing_data_collection 'Bruker APEX2'
_computing_data_reduction 'Bruker SAINT'
_computing_molecular_graphics 'Bruker SHELXTL'
_computing_publication_material 'Bruker SHELXTL'
_computing_structure_refinement 'SHELXL-97 (Sheldrick, 2008)'
_computing_structure_solution 'SHELXS-97 (Sheldrick, 2008)'
_diffrn_ambient_temperature 100(2)
_diffrn_measured_fraction_theta_full 0.970
_diffrn_measured_fraction_theta_max 0.943
_diffrn_measurement_device_type 'Bruker APEX-II CCD'
_diffrn_measurement_method '\f and \w scans'
_diffrn_radiation_monochromator graphite
_diffrn_radiation_source 'fine-focus sealed tube'
_diffrn_radiation_type CuK\a
_diffrn_radiation_wavelength 1.54178
_diffrn_reflns_av_R_equivalents 0.0201
_diffrn_reflns_av_sigmaI/netI 0.0205
_diffrn_reflns_limit_h_max 11
_diffrn_reflns_limit_h_min -11
_diffrn_reflns_limit_k_max 12
_diffrn_reflns_limit_k_min -22
_diffrn_reflns_limit_l_max 22
_diffrn_reflns_limit_l_min -22
_diffrn_reflns_number 10592
_diffrn_reflns_theta_full 67.00
_diffrn_reflns_theta_max 69.10
_diffrn_reflns_theta_min 4.47
_exptl_absorpt_coefficient_mu 2.685
_exptl_absorpt_correction_T_max 0.8642
_exptl_absorpt_correction_T_min 0.7370
_exptl_absorpt_correction_type multi-scan
_exptl_absorpt_process_details SADABS
_exptl_crystal_colour yellow
_exptl_crystal_density_diffrn 1.323
_exptl_crystal_density_method 'not measured'
_exptl_crystal_description blade
_exptl_crystal_F_000 1520
_exptl_crystal_size_max 0.12
_exptl_crystal_size_mid 0.11
_exptl_crystal_size_min 0.06
_refine_diff_density_max 0.487
_refine_diff_density_min -0.235
_refine_diff_density_rms 0.054
_refine_ls_extinction_method none
_refine_ls_goodness_of_fit_ref 1.026
_refine_ls_hydrogen_treatment constr
_refine_ls_matrix_type full
_refine_ls_number_parameters 206
_refine_ls_number_reflns 3181
_refine_ls_number_restraints 0
_refine_ls_restrained_S_all 1.026
_refine_ls_R_factor_all 0.0317
_refine_ls_R_factor_gt 0.0297
_refine_ls_shift/su_max 0.001
_refine_ls_shift/su_mean 0.000
_refine_ls_structure_factor_coef Fsqd
_refine_ls_weighting_details 'calc w=1/[\s^2^(Fo^2^)+(0.0514P)^2^+3.2409P] where P=(Fo^2^+2Fc^2^)/3'
_refine_ls_weighting_scheme calc
_refine_ls_wR_factor_gt 0.0787
_refine_ls_wR_factor_ref 0.0804
_reflns_number_gt 2971
_reflns_number_total 3181
_reflns_threshold_expression >2sigma(I)
_cod_data_source_file b921245k.txt
_cod_data_source_block pnl020
_cod_depositor_comments
;
The following automatic conversions were performed:

'_symmetry_cell_setting' value 'Monoclinic' changed to 'monoclinic'
according to /home/saulius/struct/CIF-dictionaries/cif_core.dic
dictionary named 'cif_core.dic' version 2.4.2 from 2011-04-26.

Automatic conversion script
Id: cif_fix_values 1891 2012-01-12 08:04:46Z andrius 
;
_cod_original_sg_symbol_H-M C2/c
_cod_original_formula_sum 'C18 H24 N2 Ni0.50 P2'
_cod_database_code 7024774

loop_
_symmetry_equiv_pos_as_xyz
'x, y, z'
'-x, y, -z+1/2'
'x+1/2, y+1/2, z'
'-x+1/2, y+1/2, -z+1/2'
'-x, -y, -z'
'x, -y, z-1/2'
'-x+1/2, -y+1/2, -z'
'x+1/2, -y+1/2, z-1/2'

loop_
_atom_site_label
_atom_site_type_symbol
_atom_site_fract_x
_atom_site_fract_y
_atom_site_fract_z
_atom_site_U_iso_or_equiv
_atom_site_adp_type
_atom_site_occupancy
_atom_site_symmetry_multiplicity
_atom_site_calc_flag
_atom_site_refinement_flags
Ni1 Ni 0.0000 0.291691(17) 0.2500 0.01380(12) Uani 1 2 d S
N1 N 0.04996(15) 0.22782(7) 0.07301(7) 0.0197(3) Uani 1 1 d .
N2 N 0.25515(13) 0.35957(7) 0.17533(7) 0.0171(3) Uani 1 1 d .
P1 P 0.16220(4) 0.234944(19) 0.217864(19) 0.01451(12) Uani 1 1 d .
P2 P -0.03202(4) 0.336634(19) 0.146621(19) 0.01406(11) Uani 1 1 d .
C1 C 0.37418(17) 0.19737(9) 0.33183(9) 0.0220(3) Uani 1 1 d .
H1A H 0.3764 0.2442 0.3432 0.026 Uiso 1 1 calc R
C2 C 0.46493(18) 0.15329(9) 0.37467(9) 0.0261(4) Uani 1 1 d .
H2A H 0.5300 0.1703 0.4144 0.031 Uiso 1 1 calc R
C3 C 0.46101(19) 0.08476(10) 0.35979(10) 0.0297(4) Uani 1 1 d .
H3A H 0.5230 0.0547 0.3891 0.036 Uiso 1 1 calc R
C4 C 0.3663(2) 0.06043(10) 0.30188(10) 0.0332(4) Uani 1 1 d .
H4A H 0.3626 0.0134 0.2916 0.040 Uiso 1 1 calc R
C5 C 0.2762(2) 0.10459(9) 0.25863(9) 0.0273(4) Uani 1 1 d .
H5A H 0.2112 0.0872 0.2191 0.033 Uiso 1 1 calc R
C6 C 0.27975(16) 0.17380(8) 0.27226(8) 0.0182(3) Uani 1 1 d .
C7 C 0.09706(17) 0.18438(8) 0.13545(8) 0.0195(3) Uani 1 1 d .
H7A H 0.1725 0.1544 0.1259 0.023 Uiso 1 1 calc R
H7B H 0.0187 0.1555 0.1434 0.023 Uiso 1 1 calc R
C8 C 0.0252(2) 0.18665(9) 0.00809(9) 0.0306(4) Uani 1 1 d .
H8A H 0.1101 0.1615 0.0047 0.046 Uiso 1 1 calc R
H8B H -0.0004 0.2160 -0.0339 0.046 Uiso 1 1 calc R
H8C H -0.0508 0.1548 0.0098 0.046 Uiso 1 1 calc R
C9 C -0.07166(17) 0.27010(8) 0.07602(8) 0.0191(3) Uani 1 1 d .
H9A H -0.1485 0.2412 0.0859 0.023 Uiso 1 1 calc R
H9B H -0.1034 0.2920 0.0289 0.023 Uiso 1 1 calc R
C10 C 0.29318(16) 0.28778(8) 0.18284(8) 0.0184(3) Uani 1 1 d .
H10A H 0.3845 0.2836 0.2157 0.022 Uiso 1 1 calc R
H10B H 0.3037 0.2700 0.1355 0.022 Uiso 1 1 calc R
C11 C 0.37023(17) 0.39869(8) 0.15728(8) 0.0213(3) Uani 1 1 d .
H11A H 0.4559 0.3887 0.1918 0.032 Uiso 1 1 calc R
H11B H 0.3492 0.4470 0.1589 0.032 Uiso 1 1 calc R
H11C H 0.3828 0.3866 0.1090 0.032 Uiso 1 1 calc R
C12 C 0.12834(16) 0.37322(8) 0.12185(8) 0.0163(3) Uani 1 1 d .
H12A H 0.1398 0.3542 0.0752 0.020 Uiso 1 1 calc R
H12B H 0.1164 0.4227 0.1160 0.020 Uiso 1 1 calc R
C13 C -0.16234(18) 0.42867(8) 0.03929(9) 0.0237(4) Uani 1 1 d .
H13A H -0.1015 0.4115 0.0102 0.028 Uiso 1 1 calc R
C14 C -0.25425(19) 0.48044(9) 0.01378(10) 0.0291(4) Uani 1 1 d .
H14A H -0.2557 0.4989 -0.0324 0.035 Uiso 1 1 calc R
C15 C -0.34438(18) 0.50527(9) 0.05601(11) 0.0295(4) Uani 1 1 d .
H15A H -0.4068 0.5410 0.0388 0.035 Uiso 1 1 calc R
C16 C -0.34321(17) 0.47794(8) 0.12294(10) 0.0262(4) Uani 1 1 d .
H16A H -0.4062 0.4944 0.1512 0.031 Uiso 1 1 calc R
C17 C -0.25003(16) 0.42620(8) 0.14939(9) 0.0209(3) Uani 1 1 d .
H17A H -0.2491 0.4079 0.1956 0.025 Uiso 1 1 calc R
C18 C -0.15865(16) 0.40156(8) 0.10771(8) 0.0177(3) Uani 1 1 d .

loop_
_atom_site_aniso_label
_atom_site_aniso_U_11
_atom_site_aniso_U_22
_atom_site_aniso_U_33
_atom_site_aniso_U_23
_atom_site_aniso_U_13
_atom_site_aniso_U_12
Ni1 0.0139(2) 0.0152(2) 0.01237(19) 0.000 0.00257(14) 0.000
N1 0.0268(7) 0.0170(7) 0.0147(6) -0.0022(5) 0.0027(5) 0.0034(5)
N2 0.0153(6) 0.0196(7) 0.0163(6) 0.0014(5) 0.0029(5) -0.0015(5)
P1 0.0149(2) 0.0150(2) 0.0134(2) 0.00026(13) 0.00216(14) 0.00159(14)
P2 0.0146(2) 0.0145(2) 0.01275(19) 0.00060(13) 0.00180(14) 0.00110(13)
C1 0.0221(8) 0.0216(8) 0.0222(8) 0.0025(6) 0.0037(6) 0.0009(6)
C2 0.0200(8) 0.0332(10) 0.0235(9) 0.0067(7) 0.0004(6) 0.0004(7)
C3 0.0298(9) 0.0317(10) 0.0277(9) 0.0112(7) 0.0055(7) 0.0124(8)
C4 0.0493(12) 0.0210(9) 0.0284(9) 0.0035(7) 0.0055(8) 0.0087(8)
C5 0.0352(10) 0.0223(9) 0.0225(8) 0.0010(7) 0.0005(7) 0.0028(7)
C6 0.0174(7) 0.0207(8) 0.0175(8) 0.0032(6) 0.0057(6) 0.0036(6)
C7 0.0244(8) 0.0167(8) 0.0166(7) -0.0010(6) 0.0018(6) 0.0019(6)
C8 0.0500(12) 0.0224(9) 0.0169(8) -0.0029(7) 0.0005(7) 0.0088(8)
C9 0.0208(8) 0.0179(8) 0.0166(8) -0.0016(6) -0.0009(6) 0.0002(6)
C10 0.0158(8) 0.0214(8) 0.0185(8) 0.0027(6) 0.0046(6) 0.0014(6)
C11 0.0192(8) 0.0254(9) 0.0197(8) 0.0023(6) 0.0043(6) -0.0039(6)
C12 0.0176(7) 0.0164(8) 0.0156(7) 0.0020(5) 0.0044(6) 0.0000(6)
C13 0.0260(9) 0.0229(9) 0.0204(8) 0.0019(6) -0.0001(6) 0.0002(7)
C14 0.0328(10) 0.0221(9) 0.0267(9) 0.0067(7) -0.0086(7) -0.0025(7)
C15 0.0203(8) 0.0160(8) 0.0453(11) 0.0013(7) -0.0107(7) 0.0005(6)
C16 0.0168(8) 0.0178(8) 0.0424(10) -0.0058(7) 0.0021(7) 0.0000(6)
C17 0.0173(8) 0.0186(8) 0.0262(8) -0.0015(6) 0.0025(6) -0.0015(6)
C18 0.0159(7) 0.0156(8) 0.0200(8) 0.0006(6) -0.0006(6) -0.0006(6)

loop_
_atom_type_symbol
_atom_type_description
_atom_type_scat_dispersion_real
_atom_type_scat_dispersion_imag
_atom_type_scat_source
C C 0.0181 0.0091 'International Tables Vol C Tables 4.2.6.8 and 6.1.1.4'
H H 0.0000 0.0000 'International Tables Vol C Tables 4.2.6.8 and 6.1.1.4'
N N 0.0311 0.0180 'International Tables Vol C Tables 4.2.6.8 and 6.1.1.4'
P P 0.2955 0.4335 'International Tables Vol C Tables 4.2.6.8 and 6.1.1.4'
Ni Ni -3.0029 0.5091 'International Tables Vol C Tables 4.2.6.8 and 6.1.1.4'

loop_
_geom_angle_atom_site_label_1
_geom_angle_atom_site_label_2
_geom_angle_atom_site_label_3
_geom_angle
_geom_angle_site_symmetry_1
_geom_angle_site_symmetry_3
P2 Ni1 P2 130.57(3) . 2
P2 Ni1 P1 86.532(14) . .
P2 Ni1 P1 120.121(14) 2 .
P2 Ni1 P1 120.123(14) . 2
P2 Ni1 P1 86.532(14) 2 2
P1 Ni1 P1 116.29(3) . 2
C8 N1 C9 110.38(13) . .
C8 N1 C7 109.49(12) . .
C9 N1 C7 115.69(13) . .
C11 N2 C10 110.08(12) . .
C11 N2 C12 108.98(12) . .
C10 N2 C12 114.15(12) . .
C6 P1 C7 101.25(7) . .
C6 P1 C10 99.85(7) . .
C7 P1 C10 98.40(7) . .
C6 P1 Ni1 127.13(5) . .
C7 P1 Ni1 111.84(5) . .
C10 P1 Ni1 114.01(5) . .
C18 P2 C9 99.93(7) . .
C18 P2 C12 99.24(7) . .
C9 P2 C12 99.16(7) . .
C18 P2 Ni1 129.24(5) . .
C9 P2 Ni1 110.13(5) . .
C12 P2 Ni1 114.49(5) . .
C2 C1 C6 120.91(16) . .
C3 C2 C1 120.33(16) . .
C2 C3 C4 119.48(16) . .
C3 C4 C5 120.22(17) . .
C6 C5 C4 121.13(17) . .
C5 C6 C1 117.90(15) . .
C5 C6 P1 123.39(13) . .
C1 C6 P1 118.67(12) . .
N1 C7 P1 111.72(11) . .
N1 C9 P2 111.93(10) . .
N2 C10 P1 113.38(10) . .
N2 C12 P2 113.02(10) . .
C14 C13 C18 120.42(16) . .
C13 C14 C15 119.87(17) . .
C16 C15 C14 120.05(15) . .
C15 C16 C17 120.49(16) . .
C18 C17 C16 119.76(16) . .
C17 C18 C13 119.39(15) . .
C17 C18 P2 118.14(12) . .
C13 C18 P2 122.42(12) . .

loop_
_geom_bond_atom_site_label_1
_geom_bond_atom_site_label_2
_geom_bond_distance
_geom_bond_site_symmetry_2
Ni1 P2 2.1262(4) .
Ni1 P2 2.1262(4) 2
Ni1 P1 2.1266(4) .
Ni1 P1 2.1266(4) 2
N1 C8 1.460(2) .
N1 C9 1.464(2) .
N1 C7 1.467(2) .
N2 C11 1.460(2) .
N2 C10 1.468(2) .
N2 C12 1.4693(19) .
P1 C6 1.8428(16) .
P1 C7 1.8654(16) .
P1 C10 1.8723(16) .
P2 C18 1.8375(15) .
P2 C9 1.8671(16) .
P2 C12 1.8679(15) .
C1 C2 1.390(2) .
C1 C6 1.397(2) .
C2 C3 1.384(3) .
C3 C4 1.382(3) .
C4 C5 1.391(3) .
C5 C6 1.392(2) .
C13 C14 1.387(2) .
C13 C18 1.402(2) .
C14 C15 1.392(3) .
C15 C16 1.381(3) .
C16 C17 1.398(2) .
C17 C18 1.392(2) .

loop_
_geom_torsion_atom_site_label_1
_geom_torsion_atom_site_label_2
_geom_torsion_atom_site_label_3
_geom_torsion_atom_site_label_4
_geom_torsion
_geom_torsion_site_symmetry_1
P2 Ni1 P1 C6 177.86(7) .
P2 Ni1 P1 C6 41.95(7) 2
P1 Ni1 P1 C6 -60.08(7) 2
P2 Ni1 P1 C7 -57.58(6) .
P2 Ni1 P1 C7 166.51(6) 2
P1 Ni1 P1 C7 64.48(6) 2
P2 Ni1 P1 C10 52.95(6) .
P2 Ni1 P1 C10 -82.95(6) 2
P1 Ni1 P1 C10 175.01(6) 2
P2 Ni1 P2 C18 -51.87(6) 2
P1 Ni1 P2 C18 -179.46(7) .
P1 Ni1 P2 C18 62.00(7) 2
P2 Ni1 P2 C9 -174.32(6) 2
P1 Ni1 P2 C9 58.10(6) .
P1 Ni1 P2 C9 -60.44(6) 2
P2 Ni1 P2 C12 74.99(5) 2
P1 Ni1 P2 C12 -52.60(6) .
P1 Ni1 P2 C12 -171.14(5) 2
C6 C1 C2 C3 -1.4(3) .
C1 C2 C3 C4 0.1(3) .
C2 C3 C4 C5 0.4(3) .
C3 C4 C5 C6 0.3(3) .
C4 C5 C6 C1 -1.6(3) .
C4 C5 C6 P1 -179.23(14) .
C2 C1 C6 C5 2.1(2) .
C2 C1 C6 P1 179.90(13) .
C7 P1 C6 C5 -16.99(16) .
C10 P1 C6 C5 -117.69(15) .
Ni1 P1 C6 C5 111.80(13) .
C7 P1 C6 C1 165.37(12) .
C10 P1 C6 C1 64.67(13) .
Ni1 P1 C6 C1 -65.84(14) .
C8 N1 C7 P1 169.36(12) .
C9 N1 C7 P1 -65.18(15) .
C6 P1 C7 N1 -155.89(11) .
C10 P1 C7 N1 -54.01(12) .
Ni1 P1 C7 N1 66.13(12) .
C8 N1 C9 P2 -167.58(12) .
C7 N1 C9 P2 67.41(15) .
C18 P2 C9 N1 152.21(11) .
C12 P2 C9 N1 51.06(12) .
Ni1 P2 C9 N1 -69.36(11) .
C11 N2 C10 P1 172.30(10) .
C12 N2 C10 P1 -64.78(15) .
C6 P1 C10 N2 -144.97(11) .
C7 P1 C10 N2 111.98(12) .
Ni1 P1 C10 N2 -6.54(13) .
C11 N2 C12 P2 -171.13(10) .
C10 N2 C12 P2 65.35(14) .
C18 P2 C12 N2 146.51(11) .
C9 P2 C12 N2 -111.77(11) .
Ni1 P2 C12 N2 5.40(12) .
C18 C13 C14 C15 -0.6(3) .
C13 C14 C15 C16 -0.6(3) .
C14 C15 C16 C17 1.2(2) .
C15 C16 C17 C18 -0.6(2) .
C16 C17 C18 C13 -0.6(2) .
C16 C17 C18 P2 176.89(12) .
C14 C13 C18 C17 1.2(2) .
C14 C13 C18 P2 -176.16(13) .
C9 P2 C18 C17 125.83(13) .
C12 P2 C18 C17 -133.08(13) .
Ni1 P2 C18 C17 -0.62(16) .
C9 P2 C18 C13 -56.77(15) .
C12 P2 C18 C13 44.32(14) .
Ni1 P2 C18 C13 176.78(11) .
